data_7108968
loop_
_publ_author_name
'Larry Tso-Lun Lo'
'Sze-Wing Lai'
'Shek-Man Yiu'
'Chi-Chiu Ko'

_publ_section_title
;
 A new class of highly solvatochromic dicyano rhenate(I) diimine complexes
 -- synthesis, photophysics and photocatalysis
;
_journal_name_full Chem.Commun.
_journal_page_first 2311
_journal_paper_doi 10.1039/c3cc39189b
_journal_volume 49
_journal_year 2013
_chemical_absolute_configuration ad
_chemical_formula_moiety 'C16 H8 N4 O2 Re, H2 O, C16 H36 N'
_chemical_formula_sum 'C32 H46 N5 O3 Re'
_chemical_formula_weight 734.94
_chemical_name_systematic
;
?
;
_space_group_crystal_system orthorhombic
_space_group_IT_number 19
_space_group_name_Hall 'P 2ac 2ab'
_space_group_name_H-M_alt 'P 21 21 21'
_symmetry_space_group_name_Hall 'P 2ac 2ab'
_symmetry_space_group_name_H-M 'P 21 21 21'
_atom_sites_solution_hydrogens geom
_atom_sites_solution_primary direct
_atom_sites_solution_secondary difmap
_audit_creation_date 2012-12-08
_audit_creation_method
;
Olex2 1.1
(compiled 2011.08.18 svn.r1932, GUI svn.r3819)
;
_cell_angle_alpha 90.00
_cell_angle_beta 90.00
_cell_angle_gamma 90.00
_cell_formula_units_Z 4
_cell_length_a 9.9402(2)
_cell_length_b 15.3605(2)
_cell_length_c 21.5569(3)
_cell_measurement_reflns_used 9491
_cell_measurement_temperature 133(2)
_cell_measurement_theta_max 71.3329
_cell_measurement_theta_min 3.5302
_cell_volume 3291.45(9)
_computing_cell_refinement
;
CrysAlisPro, Agilent Technologies,
Version 1.171.35.21 (release 20-01-2012 CrysAlis171 .NET)
(compiled Jan 23 2012,18:06:46)
;
_computing_data_collection
;
CrysAlisPro, Agilent Technologies,
Version 1.171.35.21 (release 20-01-2012 CrysAlis171 .NET)
(compiled Jan 23 2012,18:06:46)
;
_computing_data_reduction
;
CrysAlisPro, Agilent Technologies,
Version 1.171.35.21 (release 20-01-2012 CrysAlis171 .NET)
(compiled Jan 23 2012,18:06:46)
;
_computing_molecular_graphics
;
O. V. Dolomanov, L. J. Bourhis, R. J. Gildea, J. A. K. Howard and H. Puschmann,
OLEX2: a complete structure solution, refinement and analysis program.
J. Appl. Cryst. (2009). 42, 339-341.
;
_computing_publication_material
;
O. V. Dolomanov, L. J. Bourhis, R. J. Gildea, J. A. K. Howard and H. Puschmann,
OLEX2: a complete structure solution, refinement and analysis program.
J. Appl. Cryst. (2009). 42, 339-341.
;
_computing_structure_refinement
;
XL, G.M. Sheldrick, Acta Cryst.
(2008). A64, 112-122
;
_computing_structure_solution 'SHELXS-97 (Sheldrick, 1990)'
_diffrn_ambient_temperature 133(2)
_diffrn_detector_area_resol_mean 16.1270
_diffrn_measured_fraction_theta_full 0.981
_diffrn_measured_fraction_theta_max 0.981
_diffrn_measurement_details
;
1 omega -13.00 14.00 1.0000 6.0000
omega____ theta____ kappa____ phi______ frames
- 0.0000 57.0000 -60.0000 27
2 omega -19.00 29.00 1.0000 6.0000
omega____ theta____ kappa____ phi______ frames
- 0.0000 -99.0000 -180.0000 48
3 omega 24.00 55.00 1.0000 6.0000
omega____ theta____ kappa____ phi______ frames
- 0.0000 57.0000 -60.0000 31
4 omega -125.00 -25.00 1.0000 24.0000
omega____ theta____ kappa____ phi______ frames
- -55.0000 -77.0000 60.0000 100
5 omega 80.00 106.00 1.0000 24.0000
omega____ theta____ kappa____ phi______ frames
- 55.0000 109.0000 35.0000 26
6 omega 99.00 125.00 1.0000 24.0000
omega____ theta____ kappa____ phi______ frames
- 55.0000 109.0000 59.0000 26
7 omega 66.00 95.00 1.0000 24.0000
omega____ theta____ kappa____ phi______ frames
- 55.0000 -125.0000 -90.0000 29
8 omega 57.00 87.00 1.0000 48.0000
omega____ theta____ kappa____ phi______ frames
- 110.0000 -111.0000 30.0000 30
9 omega 38.00 63.00 1.0000 48.0000
omega____ theta____ kappa____ phi______ frames
- 110.0000 -37.0000 -150.0000 25
10 omega 49.00 79.00 1.0000 48.0000
omega____ theta____ kappa____ phi______ frames
- 110.0000 -50.0000 30.0000 30
11 omega 37.00 65.00 1.0000 48.0000
omega____ theta____ kappa____ phi______ frames
- 110.0000 -25.0000 -120.0000 28
12 omega 43.00 69.00 1.0000 48.0000
omega____ theta____ kappa____ phi______ frames
- 110.0000 -25.0000 -150.0000 26
13 omega 38.00 64.00 1.0000 48.0000
omega____ theta____ kappa____ phi______ frames
- 110.0000 -37.0000 -30.0000 26
14 omega 40.00 68.00 1.0000 48.0000
omega____ theta____ kappa____ phi______ frames
- 110.0000 -37.0000 -60.0000 28
15 omega 64.00 90.00 1.0000 48.0000
omega____ theta____ kappa____ phi______ frames
- 110.0000 -111.0000 90.0000 26
16 omega 41.00 68.00 1.0000 48.0000
omega____ theta____ kappa____ phi______ frames
- 110.0000 -109.0000 143.0000 27
17 omega 89.00 156.00 1.0000 48.0000
omega____ theta____ kappa____ phi______ frames
- 110.0000 25.0000 0.0000 67
18 omega -16.00 47.00 1.0000 6.0000
omega____ theta____ kappa____ phi______ frames
- 0.0000 -109.0000 120.0000 63
19 omega -25.00 42.00 1.0000 6.0000
omega____ theta____ kappa____ phi______ frames
- 0.0000 -99.0000 -60.0000 67
20 omega -125.00 -74.00 1.0000 24.0000
omega____ theta____ kappa____ phi______ frames
- -55.0000 -157.0000 -120.0000 51
21 omega -124.00 -34.00 1.0000 24.0000
omega____ theta____ kappa____ phi______ frames
- -55.0000 -57.0000 -180.0000 90
22 omega -124.00 -34.00 1.0000 24.0000
omega____ theta____ kappa____ phi______ frames
- -55.0000 -57.0000 -90.0000 90
23 omega 73.00 126.00 1.0000 24.0000
omega____ theta____ kappa____ phi______ frames
- 55.0000 125.0000 -90.0000 53
24 omega 40.00 83.00 1.0000 48.0000
omega____ theta____ kappa____ phi______ frames
- 110.0000 -50.0000 150.0000 43
25 omega 38.00 59.00 1.0000 48.0000
omega____ theta____ kappa____ phi______ frames
- 110.0000 -37.0000 0.0000 21
;
_diffrn_measurement_device_type 'Xcalibur, Sapphire3, Gemini ultra'
_diffrn_measurement_method '\w scans'
_diffrn_orient_matrix_UB_11 0.0282515000
_diffrn_orient_matrix_UB_12 -0.0234082000
_diffrn_orient_matrix_UB_13 -0.0682869000
_diffrn_orient_matrix_UB_21 0.0271183000
_diffrn_orient_matrix_UB_22 0.0966556000
_diffrn_orient_matrix_UB_23 -0.0144047000
_diffrn_orient_matrix_UB_31 0.1498880000
_diffrn_orient_matrix_UB_32 -0.0130805000
_diffrn_orient_matrix_UB_33 0.0154787000
_diffrn_radiation_monochromator mirror
_diffrn_radiation_type 'Cu K\a'
_diffrn_radiation_wavelength 1.5418
_diffrn_reflns_av_R_equivalents 0.0367
_diffrn_reflns_av_unetI/netI 0.0268
_diffrn_reflns_limit_h_max 11
_diffrn_reflns_limit_h_min -8
_diffrn_reflns_limit_k_max 17
_diffrn_reflns_limit_k_min -18
_diffrn_reflns_limit_l_max 26
_diffrn_reflns_limit_l_min -24
_diffrn_reflns_number 12936
_diffrn_reflns_theta_full 71.47
_diffrn_reflns_theta_max 71.47
_diffrn_reflns_theta_min 3.53
_diffrn_source 'Enhance Ultra (Cu) X-ray Source'
_diffrn_source_current n/a
_diffrn_source_voltage n/a
_exptl_absorpt_coefficient_mu 7.521
_exptl_absorpt_correction_T_max 1.00000
_exptl_absorpt_correction_T_min 0.17921
_exptl_absorpt_correction_type multi-scan
_exptl_absorpt_process_details
;
CrysAlisPro, Agilent Technologies,
Version 1.171.35.21 (release 20-01-2012 CrysAlis171 .NET)
(compiled Jan 23 2012,18:06:46)
Empirical absorption correction using spherical harmonics,
implemented in SCALE3 ABSPACK scaling algorithm.
;
_exptl_crystal_colour red
_exptl_crystal_density_diffrn 1.483
_exptl_crystal_density_method 'not measured'
_exptl_crystal_description plate
_exptl_crystal_F_000 1488
_exptl_crystal_size_max 0.78
_exptl_crystal_size_mid 0.15
_exptl_crystal_size_min 0.01
_refine_diff_density_max 1.140
_refine_diff_density_min -0.763
_refine_diff_density_rms 0.102
_refine_ls_abs_structure_details 'Flack H D (1983), Acta Cryst. A39, 876-881'
_refine_ls_abs_structure_Flack -0.022(11)
_refine_ls_extinction_method none
_refine_ls_goodness_of_fit_ref 1.078
_refine_ls_hydrogen_treatment constr
_refine_ls_matrix_type full
_refine_ls_number_parameters 374
_refine_ls_number_reflns 5694
_refine_ls_number_restraints 6
_refine_ls_restrained_S_all 1.079
_refine_ls_R_factor_all 0.0299
_refine_ls_R_factor_gt 0.0297
_refine_ls_shift/su_max 0.001
_refine_ls_shift/su_mean 0.000
_refine_ls_structure_factor_coef Fsqd
_refine_ls_weighting_details 'calc w=1/[\s^2^(Fo^2^)+(0.0590P)^2^+3.6085P] where P=(Fo^2^+2Fc^2^)/3'
_refine_ls_weighting_scheme calc
_refine_ls_wR_factor_gt 0.0844
_refine_ls_wR_factor_ref 0.0847
_reflns_number_gt 5631
_reflns_number_total 5694
_reflns_threshold_expression >2sigma(I)
_cod_data_source_file c3cc39189b.txt
_cod_data_source_block 100312a_larry
_cod_database_code 7108968
_chemical_oxdiff_formula 'C11 H10 S O2'
_reflns_odcompleteness_completeness 99.82
_reflns_odcompleteness_iscentric 1
_reflns_odcompleteness_theta 68.13

loop_
_space_group_symop_id
_space_group_symop_operation_xyz
1 'x, y, z'
2 '-x+1/2, -y, z+1/2'
3 '-x, y+1/2, -z+1/2'
4 'x+1/2, -y+1/2, -z'

loop_
_atom_site_label
_atom_site_type_symbol
_atom_site_fract_x
_atom_site_fract_y
_atom_site_fract_z
_atom_site_U_iso_or_equiv
_atom_site_adp_type
_atom_site_occupancy
_atom_site_symmetry_multiplicity
_atom_site_calc_flag
_atom_site_refinement_flags
Re1 Re 0.33177(2) 0.971144(13) 0.446287(9) 0.02203(8) Uani 1 1 d .
O1 O 0.6157(4) 1.0371(3) 0.4723(2) 0.0489(11) Uani 1 1 d .
O2 O 0.2193(5) 1.1566(2) 0.4521(2) 0.0468(11) Uani 1 1 d .
O3 O 0.0570(4) 0.9531(3) 0.68394(17) 0.0396(10) Uani 1 1 d .
H3A H 0.0829 0.9776 0.7172 0.048 Uiso 1 1 d R
H3B H 0.1232 0.9505 0.6591 0.048 Uiso 1 1 d R
N1 N 0.2689(5) 0.9377(3) 0.5928(2) 0.0382(11) Uani 1 1 d .
N2 N 0.3766(6) 0.9674(3) 0.2979(2) 0.0452(13) Uani 1 1 d .
N3 N 0.3948(4) 0.8354(3) 0.43968(18) 0.0238(8) Uani 1 1 d .
N4 N 0.1464(4) 0.8982(3) 0.42550(17) 0.0231(8) Uani 1 1 d .
N5 N 0.4429(4) 0.7571(2) 0.16424(19) 0.0219(8) Uani 1 1 d .
C1 C 0.2899(4) 0.9510(3) 0.5415(2) 0.0215(9) Uani 1 1 d U
C2 C 0.3652(5) 0.9714(3) 0.3487(2) 0.0250(9) Uani 1 1 d .
C3 C 0.2608(6) 1.0857(4) 0.4491(3) 0.0335(11) Uani 1 1 d .
C4 C 0.5054(6) 1.0145(3) 0.4626(2) 0.0311(11) Uani 1 1 d .
C5 C 0.5217(5) 0.8060(4) 0.4452(3) 0.0312(10) Uani 1 1 d .
H5 H 0.5913 0.8465 0.4542 0.037 Uiso 1 1 calc R
C6 C 0.5547(6) 0.7187(4) 0.4382(3) 0.0389(13) Uani 1 1 d .
H6 H 0.6456 0.7005 0.4427 0.047 Uiso 1 1 calc R
C7 C 0.4573(6) 0.6588(4) 0.4248(3) 0.0372(13) Uani 1 1 d .
H7 H 0.4794 0.5990 0.4200 0.045 Uiso 1 1 calc R
C8 C 0.3231(7) 0.6877(3) 0.4181(2) 0.0322(11) Uani 1 1 d .
C9 C 0.2134(7) 0.6307(4) 0.4042(3) 0.0420(15) Uani 1 1 d .
H9 H 0.2300 0.5702 0.3990 0.050 Uiso 1 1 calc R
C10 C 0.0866(7) 0.6613(4) 0.3983(3) 0.0396(14) Uani 1 1 d .
H10 H 0.0155 0.6218 0.3897 0.048 Uiso 1 1 calc R
C11 C 0.0573(6) 0.7531(4) 0.4049(2) 0.0337(12) Uani 1 1 d .
C12 C -0.0714(6) 0.7892(4) 0.3992(3) 0.0368(13) Uani 1 1 d .
H12 H -0.1464 0.7529 0.3905 0.044 Uiso 1 1 calc R
C13 C -0.0885(6) 0.8765(5) 0.4062(3) 0.0392(14) Uani 1 1 d .
H13 H -0.1756 0.9015 0.4023 0.047 Uiso 1 1 calc R
C14 C 0.0236(5) 0.9301(3) 0.4193(2) 0.0301(11) Uani 1 1 d .
H14 H 0.0103 0.9910 0.4238 0.036 Uiso 1 1 calc R
C15 C 0.1644(6) 0.8109(3) 0.4183(2) 0.0250(9) Uani 1 1 d .
C16 C 0.2971(5) 0.7772(3) 0.4255(2) 0.0259(11) Uani 1 1 d .
C17 C 0.3906(5) 0.6644(3) 0.1570(2) 0.0250(10) Uani 1 1 d .
H17A H 0.3269 0.6633 0.1217 0.030 Uiso 1 1 calc R
H17B H 0.4673 0.6263 0.1460 0.030 Uiso 1 1 calc R
C18 C 0.3213(6) 0.6261(3) 0.2127(2) 0.0283(10) Uani 1 1 d .
H18A H 0.2469 0.6646 0.2261 0.034 Uiso 1 1 calc R
H18B H 0.3858 0.6204 0.2474 0.034 Uiso 1 1 calc R
C19 C 0.2657(6) 0.5362(4) 0.1951(3) 0.0373(12) Uani 1 1 d .
H19A H 0.1965 0.5431 0.1624 0.045 Uiso 1 1 calc R
H19B H 0.3394 0.5001 0.1779 0.045 Uiso 1 1 calc R
C20 C 0.2038(6) 0.4895(4) 0.2506(3) 0.0428(14) Uani 1 1 d .
H20A H 0.1778 0.4304 0.2385 0.064 Uiso 1 1 calc R
H20B H 0.1241 0.5215 0.2647 0.064 Uiso 1 1 calc R
H20C H 0.2698 0.4867 0.2843 0.064 Uiso 1 1 calc R
C21 C 0.3309(6) 0.8187(3) 0.1850(2) 0.0262(10) Uani 1 1 d .
H21A H 0.3009 0.8012 0.2270 0.031 Uiso 1 1 calc R
H21B H 0.3682 0.8783 0.1881 0.031 Uiso 1 1 calc R
C22 C 0.2095(5) 0.8210(4) 0.1426(3) 0.0326(12) Uani 1 1 d .
H22A H 0.1759 0.7610 0.1360 0.039 Uiso 1 1 calc R
H22B H 0.2360 0.8451 0.1018 0.039 Uiso 1 1 calc R
C23 C 0.0980(5) 0.8766(4) 0.1703(3) 0.0328(12) Uani 1 1 d .
H23A H 0.1326 0.9359 0.1785 0.039 Uiso 1 1 calc R
H23B H 0.0688 0.8511 0.2103 0.039 Uiso 1 1 calc R
C24 C -0.0226(6) 0.8820(4) 0.1260(3) 0.0426(14) Uani 1 1 d .
H24A H 0.0054 0.9096 0.0872 0.064 Uiso 1 1 calc R
H24B H -0.0942 0.9166 0.1453 0.064 Uiso 1 1 calc R
H24C H -0.0561 0.8232 0.1174 0.064 Uiso 1 1 calc R
C25 C 0.5530(5) 0.7602(3) 0.2131(2) 0.0263(10) Uani 1 1 d .
H25A H 0.5820 0.8215 0.2182 0.032 Uiso 1 1 calc R
H25B H 0.5143 0.7411 0.2532 0.032 Uiso 1 1 calc R
C26 C 0.6757(6) 0.7054(3) 0.1996(2) 0.0310(10) Uani 1 1 d .
H26A H 0.7155 0.7237 0.1596 0.037 Uiso 1 1 calc R
H26B H 0.6487 0.6435 0.1958 0.037 Uiso 1 1 calc R
C27 C 0.7805(6) 0.7145(4) 0.2510(3) 0.0381(13) Uani 1 1 d .
H27A H 0.8088 0.7762 0.2543 0.046 Uiso 1 1 calc R
H27B H 0.7403 0.6971 0.2912 0.046 Uiso 1 1 calc R
C28 C 0.9030(7) 0.6576(5) 0.2375(4) 0.0531(17) Uani 1 1 d .
H28A H 0.9417 0.6741 0.1974 0.080 Uiso 1 1 calc R
H28B H 0.8756 0.5964 0.2363 0.080 Uiso 1 1 calc R
H28C H 0.9704 0.6659 0.2702 0.080 Uiso 1 1 calc R
C29 C 0.4957(5) 0.7829(3) 0.1012(2) 0.0231(9) Uani 1 1 d .
H29A H 0.4187 0.7870 0.0722 0.028 Uiso 1 1 calc R
H29B H 0.5553 0.7360 0.0859 0.028 Uiso 1 1 calc R
C30 C 0.5737(5) 0.8691(3) 0.0989(2) 0.0275(10) Uani 1 1 d .
H30A H 0.5314 0.9117 0.1273 0.033 Uiso 1 1 calc R
H30B H 0.6673 0.8594 0.1129 0.033 Uiso 1 1 calc R
C31 C 0.5746(5) 0.9058(3) 0.0329(2) 0.0281(10) Uani 1 1 d .
H31A H 0.4824 0.9252 0.0224 0.034 Uiso 1 1 calc R
H31B H 0.6337 0.9576 0.0319 0.034 Uiso 1 1 calc R
C32 C 0.6219(6) 0.8419(4) -0.0164(3) 0.0342(12) Uani 1 1 d .
H32A H 0.6257 0.8714 -0.0567 0.051 Uiso 1 1 calc R
H32B H 0.5589 0.7930 -0.0188 0.051 Uiso 1 1 calc R
H32C H 0.7116 0.8203 -0.0056 0.051 Uiso 1 1 calc R

loop_
_atom_site_aniso_label
_atom_site_aniso_U_11
_atom_site_aniso_U_22
_atom_site_aniso_U_33
_atom_site_aniso_U_23
_atom_site_aniso_U_13
_atom_site_aniso_U_12
Re1 0.02373(11) 0.02202(11) 0.02035(11) -0.00090(8) 0.00190(8) -0.00442(8)
O1 0.036(2) 0.069(3) 0.042(2) 0.000(2) -0.0058(18) -0.021(2)
O2 0.051(2) 0.0230(19) 0.066(3) -0.001(2) 0.020(2) -0.0029(17)
O3 0.039(2) 0.055(3) 0.0242(17) -0.0075(18) 0.0002(15) -0.003(2)
N1 0.046(3) 0.045(3) 0.024(2) -0.008(2) -0.001(2) -0.009(2)
N2 0.076(4) 0.031(2) 0.029(2) 0.002(2) -0.007(2) -0.008(3)
N3 0.031(2) 0.0230(19) 0.0175(18) 0.0015(16) 0.0022(17) 0.0016(16)
N4 0.021(2) 0.029(2) 0.0190(16) -0.0007(15) 0.0008(15) 0.0011(17)
N5 0.0219(18) 0.0194(18) 0.0245(19) -0.0044(16) -0.0010(16) -0.0008(15)
C1 0.0151(18) 0.028(2) 0.022(2) 0.0038(17) 0.0059(15) -0.0150(16)
C2 0.023(2) 0.029(2) 0.022(2) 0.000(2) 0.0007(16) -0.0060(19)
C3 0.036(3) 0.029(3) 0.035(3) -0.001(3) 0.007(3) -0.005(2)
C4 0.036(3) 0.033(3) 0.024(2) 0.003(2) 0.004(2) -0.014(2)
C5 0.025(2) 0.043(3) 0.025(2) 0.005(2) 0.004(2) 0.003(2)
C6 0.040(3) 0.046(3) 0.031(3) 0.010(3) 0.012(2) 0.021(3)
C7 0.048(3) 0.033(3) 0.031(3) 0.001(2) 0.012(2) 0.013(3)
C8 0.050(3) 0.025(2) 0.022(2) 0.0013(19) 0.010(2) 0.004(3)
C9 0.068(4) 0.023(3) 0.036(3) -0.003(2) 0.002(3) -0.003(3)
C10 0.058(4) 0.029(3) 0.032(3) -0.003(2) 0.002(3) -0.021(3)
C11 0.041(3) 0.036(3) 0.025(2) -0.001(2) 0.000(2) -0.012(2)
C12 0.032(3) 0.048(3) 0.030(3) 0.004(3) -0.003(2) -0.015(3)
C13 0.021(3) 0.061(4) 0.035(3) 0.007(3) -0.004(2) -0.005(3)
C14 0.032(3) 0.029(2) 0.030(2) 0.000(2) -0.002(2) 0.005(2)
C15 0.031(2) 0.028(2) 0.0167(19) -0.0013(18) 0.000(2) -0.007(2)
C16 0.036(3) 0.023(2) 0.018(2) 0.0002(18) 0.0042(18) 0.003(2)
C17 0.026(2) 0.020(2) 0.030(2) -0.0031(19) -0.003(2) -0.0026(19)
C18 0.026(2) 0.026(2) 0.033(2) 0.001(2) -0.002(2) -0.002(2)
C19 0.046(3) 0.024(2) 0.042(3) 0.001(2) -0.002(2) -0.004(2)
C20 0.037(3) 0.034(3) 0.057(4) 0.008(3) 0.012(3) -0.009(2)
C21 0.027(2) 0.022(2) 0.029(2) -0.0058(18) 0.002(2) 0.001(2)
C22 0.029(3) 0.035(3) 0.033(3) -0.005(2) -0.002(2) 0.006(2)
C23 0.026(3) 0.030(3) 0.042(3) -0.001(2) 0.005(2) 0.006(2)
C24 0.030(3) 0.048(3) 0.051(3) -0.001(3) 0.000(3) 0.003(3)
C25 0.026(2) 0.028(2) 0.025(2) -0.004(2) -0.0086(19) -0.007(2)
C26 0.031(3) 0.026(2) 0.035(3) 0.002(2) -0.008(2) 0.000(2)
C27 0.033(3) 0.037(3) 0.044(3) 0.004(3) -0.014(2) 0.001(2)
C28 0.039(3) 0.054(4) 0.066(4) 0.005(4) -0.024(3) 0.004(3)
C29 0.018(2) 0.027(2) 0.024(2) -0.0042(18) -0.0001(19) 0.002(2)
C30 0.021(2) 0.029(3) 0.032(3) -0.003(2) -0.002(2) -0.003(2)
C31 0.025(2) 0.027(2) 0.032(2) -0.001(2) 0.0061(19) 0.000(2)
C32 0.039(3) 0.029(3) 0.034(3) 0.000(2) 0.011(2) 0.002(2)

loop_
_atom_type_symbol
_atom_type_description
_atom_type_scat_dispersion_real
_atom_type_scat_dispersion_imag
_atom_type_scat_source
C C 0.0181 0.0091 'International Tables Vol C Tables 4.2.6.8 and 6.1.1.4'
H H 0.0000 0.0000 'International Tables Vol C Tables 4.2.6.8 and 6.1.1.4'
N N 0.0311 0.0180 'International Tables Vol C Tables 4.2.6.8 and 6.1.1.4'
O O 0.0492 0.0322 'International Tables Vol C Tables 4.2.6.8 and 6.1.1.4'
Re Re -5.2083 5.8923 'International Tables Vol C Tables 4.2.6.8 and 6.1.1.4'

loop_
_geom_angle_atom_site_label_1
_geom_angle_atom_site_label_2
_geom_angle_atom_site_label_3
_geom_angle
N3 Re1 N4 74.95(16)
C1 Re1 N3 88.86(17)
C1 Re1 N4 87.62(15)
C1 Re1 C2 171.33(19)
C2 Re1 N3 83.81(18)
C2 Re1 N4 86.01(16)
C3 Re1 N3 174.5(2)
C3 Re1 N4 99.7(2)
C3 Re1 C1 91.8(2)
C3 Re1 C2 95.1(2)
C4 Re1 N3 95.0(2)
C4 Re1 N4 169.9(2)
C4 Re1 C1 92.91(18)
C4 Re1 C2 92.34(18)
C4 Re1 C3 90.4(2)
H3A O3 H3B 108.5
C5 N3 Re1 125.7(3)
C5 N3 C16 118.1(4)
C16 N3 Re1 116.1(3)
C14 N4 Re1 127.1(3)
C14 N4 C15 118.4(5)
C15 N4 Re1 114.5(4)
C17 N5 C21 111.1(4)
C25 N5 C17 110.3(4)
C25 N5 C21 107.6(4)
C29 N5 C17 105.8(4)
C29 N5 C21 110.7(4)
C29 N5 C25 111.4(4)
N1 C1 Re1 178.0(5)
N2 C2 Re1 175.5(5)
O2 C3 Re1 178.3(6)
O1 C4 Re1 176.4(5)
N3 C5 H5 118.8
N3 C5 C6 122.4(5)
C6 C5 H5 118.8
C5 C6 H6 119.8
C7 C6 C5 120.4(5)
C7 C6 H6 119.8
C6 C7 H7 120.7
C6 C7 C8 118.6(5)
C8 C7 H7 120.7
C7 C8 C9 123.3(5)
C16 C8 C7 117.9(6)
C16 C8 C9 118.8(6)
C8 C9 H9 119.4
C10 C9 C8 121.2(5)
C10 C9 H9 119.4
C9 C10 H10 119.4
C9 C10 C11 121.2(6)
C11 C10 H10 119.4
C12 C11 C10 124.1(5)
C12 C11 C15 117.2(5)
C15 C11 C10 118.6(6)
C11 C12 H12 120.2
C13 C12 C11 119.6(5)
C13 C12 H12 120.2
C12 C13 H13 120.1
C12 C13 C14 119.8(6)
C14 C13 H13 120.1
N4 C14 C13 122.1(5)
N4 C14 H14 118.9
C13 C14 H14 118.9
N4 C15 C11 122.8(5)
N4 C15 C16 117.8(5)
C11 C15 C16 119.4(5)
N3 C16 C8 122.6(5)
N3 C16 C15 116.7(4)
C8 C16 C15 120.8(5)
N5 C17 H17A 108.3
N5 C17 H17B 108.3
H17A C17 H17B 107.4
C18 C17 N5 116.1(4)
C18 C17 H17A 108.3
C18 C17 H17B 108.3
C17 C18 H18A 110.0
C17 C18 H18B 110.0
C17 C18 C19 108.6(4)
H18A C18 H18B 108.3
C19 C18 H18A 110.0
C19 C18 H18B 110.0
C18 C19 H19A 109.2
C18 C19 H19B 109.2
H19A C19 H19B 107.9
C20 C19 C18 111.9(5)
C20 C19 H19A 109.2
C20 C19 H19B 109.2
C19 C20 H20A 109.5
C19 C20 H20B 109.5
C19 C20 H20C 109.5
H20A C20 H20B 109.5
H20A C20 H20C 109.5
H20B C20 H20C 109.5
N5 C21 H21A 108.6
N5 C21 H21B 108.6
H21A C21 H21B 107.6
C22 C21 N5 114.8(4)
C22 C21 H21A 108.6
C22 C21 H21B 108.6
C21 C22 H22A 109.5
C21 C22 H22B 109.5
C21 C22 C23 110.9(4)
H22A C22 H22B 108.1
C23 C22 H22A 109.5
C23 C22 H22B 109.5
C22 C23 H23A 109.5
C22 C23 H23B 109.5
C22 C23 C24 110.8(5)
H23A C23 H23B 108.1
C24 C23 H23A 109.5
C24 C23 H23B 109.5
C23 C24 H24A 109.5
C23 C24 H24B 109.5
C23 C24 H24C 109.5
H24A C24 H24B 109.5
H24A C24 H24C 109.5
H24B C24 H24C 109.5
N5 C25 H25A 108.4
N5 C25 H25B 108.4
H25A C25 H25B 107.5
C26 C25 N5 115.4(4)
C26 C25 H25A 108.4
C26 C25 H25B 108.4
C25 C26 H26A 109.4
C25 C26 H26B 109.4
C25 C26 C27 111.0(4)
H26A C26 H26B 108.0
C27 C26 H26A 109.4
C27 C26 H26B 109.4
C26 C27 H27A 109.5
C26 C27 H27B 109.5
H27A C27 H27B 108.1
C28 C27 C26 110.6(5)
C28 C27 H27A 109.5
C28 C27 H27B 109.5
C27 C28 H28A 109.5
C27 C28 H28B 109.5
C27 C28 H28C 109.5
H28A C28 H28B 109.5
H28A C28 H28C 109.5
H28B C28 H28C 109.5
N5 C29 H29A 108.4
N5 C29 H29B 108.4
N5 C29 C30 115.6(4)
H29A C29 H29B 107.4
C30 C29 H29A 108.4
C30 C29 H29B 108.4
C29 C30 H30A 109.5
C29 C30 H30B 109.5
H30A C30 H30B 108.1
C31 C30 C29 110.5(4)
C31 C30 H30A 109.5
C31 C30 H30B 109.5
C30 C31 H31A 108.6
C30 C31 H31B 108.6
H31A C31 H31B 107.6
C32 C31 C30 114.5(4)
C32 C31 H31A 108.6
C32 C31 H31B 108.6
C31 C32 H32A 109.5
C31 C32 H32B 109.5
C31 C32 H32C 109.5
H32A C32 H32B 109.5
H32A C32 H32C 109.5
H32B C32 H32C 109.5

loop_
_geom_bond_atom_site_label_1
_geom_bond_atom_site_label_2
_geom_bond_distance
Re1 N3 2.182(4)
Re1 N4 2.203(4)
Re1 C1 2.116(4)
Re1 C2 2.129(4)
Re1 C3 1.897(6)
Re1 C4 1.883(6)
O1 C4 1.168(7)
O2 C3 1.166(7)
O3 H3A 0.8503
O3 H3B 0.8501
N1 C1 1.144(7)
N2 C2 1.103(7)
N3 C5 1.346(7)
N3 C16 1.355(7)
N4 C14 1.322(7)
N4 C15 1.361(6)
N5 C17 1.524(6)
N5 C21 1.528(6)
N5 C25 1.520(6)
N5 C29 1.510(6)
C5 H5 0.9500
C5 C6 1.389(8)
C6 H6 0.9500
C6 C7 1.367(9)
C7 H7 0.9500
C7 C8 1.413(9)
C8 C9 1.430(9)
C8 C16 1.409(7)
C9 H9 0.9500
C9 C10 1.351(10)
C10 H10 0.9500
C10 C11 1.448(9)
C11 C12 1.399(9)
C11 C15 1.415(8)
C12 H12 0.9500
C12 C13 1.361(10)
C13 H13 0.9500
C13 C14 1.414(8)
C14 H14 0.9500
C15 C16 1.425(8)
C17 H17A 0.9900
C17 H17B 0.9900
C17 C18 1.504(7)
C18 H18A 0.9900
C18 H18B 0.9900
C18 C19 1.535(7)
C19 H19A 0.9900
C19 H19B 0.9900
C19 C20 1.525(8)
C20 H20A 0.9800
C20 H20B 0.9800
C20 H20C 0.9800
C21 H21A 0.9900
C21 H21B 0.9900
C21 C22 1.514(7)
C22 H22A 0.9900
C22 H22B 0.9900
C22 C23 1.521(7)
C23 H23A 0.9900
C23 H23B 0.9900
C23 C24 1.534(8)
C24 H24A 0.9800
C24 H24B 0.9800
C24 H24C 0.9800
C25 H25A 0.9900
C25 H25B 0.9900
C25 C26 1.511(7)
C26 H26A 0.9900
C26 H26B 0.9900
C26 C27 1.528(7)
C27 H27A 0.9900
C27 H27B 0.9900
C27 C28 1.527(9)
C28 H28A 0.9800
C28 H28B 0.9800
C28 H28C 0.9800
C29 H29A 0.9900
C29 H29B 0.9900
C29 C30 1.535(7)
C30 H30A 0.9900
C30 H30B 0.9900
C30 C31 1.529(7)
C31 H31A 0.9900
C31 H31B 0.9900
C31 C32 1.521(7)
C32 H32A 0.9800
C32 H32B 0.9800
C32 H32C 0.9800
